data_1570319
loop_
_publ_author_name
'Peddi, Balakrishna'
'Khan, Souvik'
'Gonnade, Rajesh G.'
'Yildiz, Cem B.'
'Majumdar, Moumita'

_publ_section_title
;
 Intramolecular donor-stabilized tetra-coordinated germanium(iv)
 di-cations and their Lewis acidic properties.
;
_journal_issue 47
_journal_name_full 'Chemical science'
_journal_page_first 13755
_journal_page_last 13764
_journal_paper_doi 10.1039/d3sc03717g
_journal_volume 14
_journal_year 2023
_chemical_formula_moiety 'C48 H36 Ge P2, 2(C F3 O3 S), 2(C H2 Cl2)'
_chemical_formula_sum 'C52 H40 Cl4 F6 Ge O6 P2 S2'
_chemical_formula_weight 1215.29
_space_group_crystal_system monoclinic
_space_group_IT_number 14
_space_group_name_Hall '-P 2ybc'
_space_group_name_H-M_alt 'P 1 21/c 1'
_atom_sites_solution_hydrogens geom
_audit_creation_method SHELXL-2018/3
_audit_update_record
;
2023-04-14 deposited with the CCDC.	2023-11-16 downloaded from the CCDC.
;
_cell_angle_alpha 90
_cell_angle_beta 96.823(9)
_cell_angle_gamma 90
_cell_formula_units_Z 4
_cell_length_a 21.183(6)
_cell_length_b 14.414(4)
_cell_length_c 16.645(4)
_cell_measurement_reflns_used 9507
_cell_measurement_temperature 150(2)
_cell_measurement_theta_max 26.07
_cell_measurement_theta_min 2.40
_cell_volume 5046(2)
_computing_structure_refinement 'SHELXL-2018/3 (Sheldrick, 2018)'
_computing_structure_solution 'SHELXT 2014/5 (Sheldrick, 2014)'
_diffrn_ambient_temperature 150(2)
_diffrn_measured_fraction_theta_full 0.999
_diffrn_measured_fraction_theta_max 0.985
_diffrn_measurement_device_type 'Bruker APEX-II CCD'
_diffrn_measurement_method '\f and \w scans'
_diffrn_radiation_type MoK\a
_diffrn_radiation_wavelength 0.71073
_diffrn_reflns_av_R_equivalents 0.0661
_diffrn_reflns_av_unetI/netI 0.0316
_diffrn_reflns_Laue_measured_fraction_full 0.999
_diffrn_reflns_Laue_measured_fraction_max 0.985
_diffrn_reflns_limit_h_max 26
_diffrn_reflns_limit_h_min -26
_diffrn_reflns_limit_k_max 17
_diffrn_reflns_limit_k_min -17
_diffrn_reflns_limit_l_max 20
_diffrn_reflns_limit_l_min -18
_diffrn_reflns_number 110112
_diffrn_reflns_point_group_measured_fraction_full 0.999
_diffrn_reflns_point_group_measured_fraction_max 0.985
_diffrn_reflns_theta_full 25.242
_diffrn_reflns_theta_max 26.267
_diffrn_reflns_theta_min 1.936
_exptl_absorpt_coefficient_mu 1.039
_exptl_absorpt_correction_T_max 0.7453
_exptl_absorpt_correction_T_min 0.6733
_exptl_absorpt_correction_type multi-scan
_exptl_absorpt_process_details 'SADABS-2016/2 - Bruker AXS area detector scaling and absorption correction'
_exptl_crystal_colour colorless
_exptl_crystal_density_diffrn 1.600
_exptl_crystal_description block
_exptl_crystal_F_000 2464
_exptl_crystal_size_max 0.23
_exptl_crystal_size_mid 0.18
_exptl_crystal_size_min 0.13
_refine_diff_density_max 2.116
_refine_diff_density_min -1.145
_refine_diff_density_rms 0.101
_refine_ls_extinction_method none
_refine_ls_goodness_of_fit_ref 1.029
_refine_ls_hydrogen_treatment constr
_refine_ls_matrix_type full
_refine_ls_number_parameters 658
_refine_ls_number_reflns 10060
_refine_ls_number_restraints 0
_refine_ls_restrained_S_all 1.029
_refine_ls_R_factor_all 0.0597
_refine_ls_R_factor_gt 0.0472
_refine_ls_shift/su_max 0.001
_refine_ls_shift/su_mean 0.000
_refine_ls_structure_factor_coef Fsqd
_refine_ls_weighting_details 'w=1/[\s^2^(Fo^2^)+(0.0654P)^2^+15.2785P] where P=(Fo^2^+2Fc^2^)/3'
_refine_ls_weighting_scheme calc
_refine_ls_wR_factor_gt 0.1241
_refine_ls_wR_factor_ref 0.1322
_reflns_Friedel_coverage 0.000
_reflns_number_gt 8499
_reflns_number_total 10060
_reflns_threshold_expression 'I > 2\s(I)'
_cod_data_source_file d3sc03717g2.cif
_cod_data_source_block 3Ph_a
_cod_depositor_comments 'Adding full bibliography for 1570312--1570327.cif.'
_cod_original_sg_symbol_H-M 'P 21/c'
_cod_database_code 1570319
_shelx_shelxl_version_number 2018/3
_shelx_space_group_comment
;
The symmetry employed for this shelxl refinement is uniquely defined
by the following loop, which should always be used as a source of
symmetry information in preference to the above space-group names.
They are only intended as comments.
;

loop_
_space_group_symop_operation_xyz
'x, y, z'
'-x, y+1/2, -z+1/2'
'-x, -y, -z'
'x, -y-1/2, z-1/2'

loop_
_atom_site_label
_atom_site_type_symbol
_atom_site_fract_x
_atom_site_fract_y
_atom_site_fract_z
_atom_site_U_iso_or_equiv
_atom_site_adp_type
_atom_site_occupancy
_atom_site_site_symmetry_order
_atom_site_calc_flag
_atom_site_refinement_flags_posn
_atom_site_refinement_flags_adp
_atom_site_refinement_flags_occupancy
_atom_site_disorder_assembly
_atom_site_disorder_group
S1 S 0.49580(5) 0.62073(7) 0.70525(6) 0.0254(2) Uani 1 1 d . . . . .
P1 P 0.20948(4) 0.48853(6) 0.64215(5) 0.01149(17) Uani 1 1 d . . . . .
Ge1 Ge 0.20965(2) 0.53260(2) 0.50662(2) 0.01103(10) Uani 1 1 d . . . . .
F1 F 0.40974(12) 0.6650(2) 0.58600(16) 0.0464(7) Uani 1 1 d . . . . .
O1 O 0.45357(15) 0.5454(2) 0.71681(18) 0.0385(7) Uani 1 1 d . . . . .
C1 C 0.12531(15) 0.4837(2) 0.47924(19) 0.0119(6) Uani 1 1 d . . . . .
P2 P 0.28847(4) 0.47114(5) 0.43497(5) 0.01163(17) Uani 1 1 d . . . . .
S2 S 0.12826(4) 0.17550(6) 0.45544(5) 0.02058(19) Uani 1 1 d . . . . .
F2 F 0.50043(13) 0.72916(17) 0.57926(15) 0.0418(6) Uani 1 1 d . . . . .
O2 O 0.48491(13) 0.70468(19) 0.74767(15) 0.0282(6) Uani 1 1 d . . . . .
C2 C 0.23739(15) 0.6570(2) 0.48916(19) 0.0131(6) Uani 1 1 d . . . . .
F3 F 0.48662(12) 0.58425(17) 0.54951(13) 0.0343(5) Uani 1 1 d . . . . .
O3 O 0.56174(14) 0.5948(2) 0.70613(18) 0.0357(7) Uani 1 1 d . . . . .
C3 C 0.08954(15) 0.4822(2) 0.40394(19) 0.0148(6) Uani 1 1 d . . . . .
H3 H 0.103983 0.516115 0.360695 0.018 Uiso 1 1 calc R U . . .
F4 F 0.16368(14) 0.01767(17) 0.39600(16) 0.0461(7) Uani 1 1 d . . . . .
O4 O 0.09170(13) 0.1221(2) 0.50629(16) 0.0348(7) Uani 1 1 d . . . . .
C4 C 0.03211(15) 0.4317(2) 0.3898(2) 0.0166(7) Uani 1 1 d . . . . .
H4 H 0.008054 0.432218 0.337877 0.020 Uiso 1 1 calc R U . . .
F5 F 0.22560(12) 0.13173(18) 0.37949(14) 0.0385(6) Uani 1 1 d . . . . .
O5 O 0.09530(13) 0.1981(2) 0.37696(15) 0.0295(6) Uani 1 1 d . . . . .
C5 C 0.01153(15) 0.3820(2) 0.4518(2) 0.0158(7) Uani 1 1 d . . . . .
F6 F 0.22721(12) 0.06825(17) 0.49663(14) 0.0372(6) Uani 1 1 d . . . . .
O6 O 0.16560(12) 0.24887(17) 0.49610(15) 0.0254(6) Uani 1 1 d . . . . .
C6 C 0.02018(15) 0.3322(2) 0.5868(2) 0.0155(7) Uani 1 1 d . . . . .
C7 C 0.05057(16) 0.3295(2) 0.6648(2) 0.0181(7) Uani 1 1 d . . . . .
H7 H 0.033020 0.295333 0.705567 0.022 Uiso 1 1 calc R U . . .
C8 C 0.10811(15) 0.3784(2) 0.68285(19) 0.0157(7) Uani 1 1 d . . . . .
H8 H 0.129317 0.376010 0.736404 0.019 Uiso 1 1 calc R U . . .
C9 C 0.13464(14) 0.4294(2) 0.62547(19) 0.0123(6) Uani 1 1 d . . . . .
C10 C 0.10359(15) 0.4349(2) 0.54448(19) 0.0120(6) Uani 1 1 d . . . . .
C12 C -0.04427(16) 0.3175(2) 0.4558(2) 0.0198(7) Uani 1 1 d . . . . .
H12A H -0.041508 0.263479 0.419599 0.024 Uiso 1 1 calc R U . . .
H12B H -0.084913 0.350186 0.439765 0.024 Uiso 1 1 calc R U . . .
C11 C 0.04667(15) 0.3856(2) 0.52842(19) 0.0129(6) Uani 1 1 d . . . . .
C13 C -0.03930(16) 0.2861(2) 0.5458(2) 0.0212(7) Uani 1 1 d . . . . .
H13A H -0.077147 0.306300 0.570814 0.025 Uiso 1 1 calc R U . . .
H13B H -0.035747 0.217703 0.550025 0.025 Uiso 1 1 calc R U . . .
C14 C 0.21075(15) 0.7398(2) 0.51013(19) 0.0162(7) Uani 1 1 d . . . . .
H14 H 0.173324 0.738166 0.536396 0.019 Uiso 1 1 calc R U . . .
C15 C 0.23732(16) 0.8271(2) 0.4938(2) 0.0189(7) Uani 1 1 d . . . . .
H15 H 0.217703 0.882972 0.508231 0.023 Uiso 1 1 calc R U . . .
C16 C 0.29206(16) 0.8296(2) 0.4567(2) 0.0163(7) Uani 1 1 d . . . . .
C17 C 0.37523(15) 0.7576(2) 0.39938(19) 0.0155(7) Uani 1 1 d . . . . .
C18 C 0.40647(15) 0.6811(2) 0.3758(2) 0.0168(7) Uani 1 1 d . . . . .
H18 H 0.444238 0.688099 0.350777 0.020 Uiso 1 1 calc R U . . .
C19 C 0.38237(15) 0.5918(2) 0.38872(19) 0.0165(7) Uani 1 1 d . . . . .
H19 H 0.404285 0.538830 0.372433 0.020 Uiso 1 1 calc R U . . .
C20 C 0.32706(15) 0.5802(2) 0.42493(19) 0.0132(6) Uani 1 1 d . . . . .
Cl1S Cl 0.52616(6) 0.46905(8) 0.91009(6) 0.0427(3) Uani 1 1 d . . . . .
C1S C 0.5559(2) 0.4138(3) 0.8273(2) 0.0317(9) Uani 1 1 d . . . . .
H1SA H 0.553809 0.457319 0.780987 0.038 Uiso 1 1 calc R U . . .
H1SB H 0.529142 0.359306 0.810330 0.038 Uiso 1 1 calc R U . . .
C21 C 0.29389(15) 0.6585(2) 0.45038(18) 0.0126(6) Uani 1 1 d . . . . .
C22 C 0.31959(15) 0.7455(2) 0.43644(18) 0.0135(6) Uani 1 1 d . . . . .
C23 C 0.33200(17) 0.9082(2) 0.4299(2) 0.0206(7) Uani 1 1 d . . . . .
H23A H 0.347613 0.948315 0.476337 0.025 Uiso 1 1 calc R U . . .
H23B H 0.307008 0.946609 0.388208 0.025 Uiso 1 1 calc R U . . .
C24 C 0.38821(17) 0.8606(2) 0.3947(2) 0.0210(7) Uani 1 1 d . . . . .
H24A H 0.389947 0.879934 0.337920 0.025 Uiso 1 1 calc R U . . .
H24B H 0.429073 0.876598 0.426915 0.025 Uiso 1 1 calc R U . . .
C25 C 0.26980(15) 0.4134(2) 0.69053(19) 0.0139(6) Uani 1 1 d . . . . .
C26 C 0.26646(16) 0.3187(2) 0.6736(2) 0.0193(7) Uani 1 1 d . . . . .
H26 H 0.233632 0.294512 0.635463 0.023 Uiso 1 1 calc R U . . .
C27 C 0.31185(17) 0.2607(3) 0.7133(2) 0.0251(8) Uani 1 1 d . . . . .
H27 H 0.310402 0.196067 0.702235 0.030 Uiso 1 1 calc R U . . .
C28 C 0.35965(17) 0.2963(3) 0.7694(2) 0.0276(9) Uani 1 1 d . . . . .
H28 H 0.389811 0.255456 0.797415 0.033 Uiso 1 1 calc R U . . .
C29 C 0.36373(17) 0.3899(3) 0.7846(2) 0.0247(8) Uani 1 1 d . . . . .
H29 H 0.397275 0.413806 0.821800 0.030 Uiso 1 1 calc R U . . .
C30 C 0.31868(16) 0.4495(3) 0.7454(2) 0.0198(7) Uani 1 1 d . . . . .
H30 H 0.321050 0.514330 0.755776 0.024 Uiso 1 1 calc R U . . .
Cl2S Cl 0.63638(5) 0.37727(9) 0.85404(7) 0.0417(3) Uani 1 1 d . . . . .
C2S C 0.0302(2) -0.0328(3) 0.6129(3) 0.0316(9) Uani 1 1 d . . . . .
H2SA H 0.056507 -0.005664 0.573489 0.038 Uiso 1 1 calc R U . . .
H2SB H -0.003439 -0.070987 0.582614 0.038 Uiso 1 1 calc R U . . .
C31 C 0.20347(15) 0.5943(2) 0.69872(19) 0.0145(6) Uani 1 1 d . . . . .
C32 C 0.15108(16) 0.6098(2) 0.7391(2) 0.0192(7) Uani 1 1 d . . . . .
H32 H 0.118633 0.564255 0.738394 0.023 Uiso 1 1 calc R U . . .
C33 C 0.14620(18) 0.6925(3) 0.7807(2) 0.0264(8) Uani 1 1 d . . . . .
H33 H 0.110370 0.703380 0.808757 0.032 Uiso 1 1 calc R U . . .
C34 C 0.19318(19) 0.7587(3) 0.7816(2) 0.0264(8) Uani 1 1 d . . . . .
H34 H 0.189337 0.815398 0.809681 0.032 Uiso 1 1 calc R U . . .
C35 C 0.24573(18) 0.7433(3) 0.7418(2) 0.0245(8) Uani 1 1 d . . . . .
H35 H 0.278169 0.788978 0.743387 0.029 Uiso 1 1 calc R U . . .
C36 C 0.25148(17) 0.6613(2) 0.6995(2) 0.0197(7) Uani 1 1 d . . . . .
H36 H 0.287388 0.650829 0.671531 0.024 Uiso 1 1 calc R U . . .
C37 C 0.33906(15) 0.3842(2) 0.48527(19) 0.0137(6) Uani 1 1 d . . . . .
C38 C 0.33480(16) 0.2925(2) 0.4614(2) 0.0191(7) Uani 1 1 d . . . . .
H38 H 0.306003 0.274447 0.415983 0.023 Uiso 1 1 calc R U . . .
C39 C 0.37312(18) 0.2268(3) 0.5047(2) 0.0250(8) Uani 1 1 d . . . . .
H39 H 0.370895 0.163603 0.488471 0.030 Uiso 1 1 calc R U . . .
C40 C 0.41460(17) 0.2537(3) 0.5715(2) 0.0234(8) Uani 1 1 d . . . . .
H40 H 0.440639 0.208569 0.600904 0.028 Uiso 1 1 calc R U . . .
Cl3S Cl -0.00512(6) 0.05722(9) 0.66400(7) 0.0443(3) Uani 1 1 d . . . . .
C41 C 0.41832(15) 0.3454(3) 0.5954(2) 0.0206(7) Uani 1 1 d . . . . .
H41 H 0.446882 0.363000 0.641258 0.025 Uiso 1 1 calc R U . . .
C42 C 0.38065(15) 0.4117(2) 0.5531(2) 0.0164(7) Uani 1 1 d . . . . .
H42 H 0.382886 0.474834 0.569649 0.020 Uiso 1 1 calc R U . . .
C43 C 0.24862(15) 0.4360(2) 0.33857(19) 0.0149(6) Uani 1 1 d . . . . .
C44 C 0.20094(16) 0.3682(2) 0.3362(2) 0.0181(7) Uani 1 1 d . . . . .
H44 H 0.192678 0.337251 0.384206 0.022 Uiso 1 1 calc R U . . .
C45 C 0.16614(17) 0.3472(3) 0.2628(2) 0.0237(8) Uani 1 1 d . . . . .
H45 H 0.133341 0.302020 0.260695 0.028 Uiso 1 1 calc R U . . .
C46 C 0.17851(19) 0.3912(3) 0.1925(2) 0.0281(9) Uani 1 1 d . . . . .
H46 H 0.154550 0.375754 0.142350 0.034 Uiso 1 1 calc R U . . .
C47 C 0.2259(2) 0.4580(3) 0.1952(2) 0.0280(9) Uani 1 1 d . . . . .
H47 H 0.234242 0.488287 0.146846 0.034 Uiso 1 1 calc R U . . .
C48 C 0.26118(18) 0.4806(2) 0.2682(2) 0.0224(8) Uani 1 1 d . . . . .
H48 H 0.293694 0.526179 0.270010 0.027 Uiso 1 1 calc R U . . .
C49 C 0.47406(19) 0.6512(3) 0.5996(2) 0.0286(9) Uani 1 1 d . . . . .
C50 C 0.18902(19) 0.0943(3) 0.4307(2) 0.0254(8) Uani 1 1 d . . . . .
Cl4S Cl 0.07828(6) -0.10373(8) 0.68206(8) 0.0505(3) Uani 1 1 d . . . . .

loop_
_atom_site_aniso_label
_atom_site_aniso_U_11
_atom_site_aniso_U_22
_atom_site_aniso_U_33
_atom_site_aniso_U_23
_atom_site_aniso_U_13
_atom_site_aniso_U_12
S1 0.0302(5) 0.0237(5) 0.0219(4) 0.0003(4) 0.0019(4) -0.0016(4)
P1 0.0121(4) 0.0115(4) 0.0104(4) 0.0002(3) -0.0005(3) -0.0013(3)
Ge1 0.01168(17) 0.01022(17) 0.01102(17) 0.00039(12) 0.00067(12) -0.00147(12)
F1 0.0360(14) 0.0623(18) 0.0376(14) -0.0046(13) -0.0091(11) 0.0102(13)
O1 0.0488(18) 0.0369(17) 0.0304(15) 0.0030(13) 0.0074(14) -0.0183(14)
C1 0.0121(15) 0.0107(15) 0.0129(15) -0.0015(12) 0.0020(12) 0.0000(11)
P2 0.0140(4) 0.0098(4) 0.0108(4) -0.0008(3) 0.0005(3) -0.0004(3)
S2 0.0227(4) 0.0223(5) 0.0165(4) -0.0025(3) 0.0013(3) 0.0009(3)
F2 0.0639(17) 0.0311(14) 0.0325(13) 0.0076(11) 0.0146(12) -0.0098(12)
O2 0.0353(15) 0.0288(15) 0.0209(13) -0.0039(11) 0.0055(11) 0.0040(12)
C2 0.0147(15) 0.0128(15) 0.0111(15) -0.0006(12) -0.0011(12) -0.0018(12)
F3 0.0426(13) 0.0381(14) 0.0230(11) -0.0103(10) 0.0079(10) -0.0031(11)
O3 0.0327(15) 0.0322(16) 0.0413(17) -0.0038(13) 0.0003(13) 0.0067(12)
C3 0.0162(16) 0.0146(16) 0.0135(15) 0.0007(12) 0.0018(12) 0.0017(12)
F4 0.0645(18) 0.0227(13) 0.0472(16) -0.0158(11) -0.0095(13) 0.0036(12)
O4 0.0315(15) 0.0514(19) 0.0221(14) 0.0006(13) 0.0047(12) -0.0146(13)
C4 0.0152(16) 0.0198(17) 0.0137(15) -0.0025(13) -0.0034(12) 0.0028(13)
F5 0.0406(14) 0.0453(15) 0.0322(13) -0.0036(11) 0.0159(11) 0.0101(11)
O5 0.0292(14) 0.0361(16) 0.0213(13) 0.0011(11) -0.0050(11) 0.0067(12)
C5 0.0133(15) 0.0132(16) 0.0206(17) -0.0046(13) 0.0002(13) 0.0021(12)
F6 0.0451(14) 0.0317(13) 0.0313(13) 0.0000(10) -0.0097(11) 0.0166(11)
O6 0.0310(14) 0.0193(13) 0.0254(13) -0.0088(11) 0.0012(11) 0.0030(11)
C6 0.0131(15) 0.0099(15) 0.0239(17) 0.0004(13) 0.0032(13) 0.0004(12)
C7 0.0170(16) 0.0166(17) 0.0207(17) 0.0066(13) 0.0032(13) 0.0011(13)
C8 0.0173(16) 0.0151(16) 0.0141(15) 0.0024(12) -0.0008(13) 0.0008(13)
C9 0.0116(14) 0.0119(15) 0.0131(15) 0.0001(12) 0.0008(12) -0.0008(12)
C10 0.0144(15) 0.0084(14) 0.0130(15) -0.0030(12) 0.0013(12) 0.0022(12)
C12 0.0150(16) 0.0165(17) 0.0261(18) -0.0018(14) -0.0047(14) -0.0026(13)
C11 0.0126(15) 0.0087(15) 0.0173(16) -0.0015(12) 0.0016(12) 0.0023(12)
C13 0.0151(16) 0.0182(18) 0.0296(19) 0.0045(15) -0.0003(14) -0.0028(13)
C14 0.0153(15) 0.0167(17) 0.0164(16) 0.0002(13) 0.0013(13) 0.0001(13)
C15 0.0230(17) 0.0137(16) 0.0204(17) 0.0003(13) 0.0049(14) 0.0040(13)
C16 0.0181(16) 0.0131(16) 0.0166(16) 0.0001(13) -0.0024(13) -0.0035(13)
C17 0.0133(15) 0.0188(17) 0.0136(15) 0.0009(13) -0.0012(12) -0.0056(13)
C18 0.0125(15) 0.0211(18) 0.0165(16) 0.0023(13) 0.0013(13) -0.0024(13)
C19 0.0142(15) 0.0191(17) 0.0159(16) -0.0016(13) 0.0010(13) 0.0020(13)
C20 0.0138(15) 0.0132(16) 0.0125(15) 0.0001(12) 0.0011(12) -0.0027(12)
Cl1S 0.0446(6) 0.0531(7) 0.0291(5) -0.0065(5) -0.0011(5) 0.0203(5)
C1S 0.037(2) 0.033(2) 0.027(2) -0.0001(17) 0.0063(17) 0.0039(18)
C21 0.0155(15) 0.0122(15) 0.0090(14) 0.0002(12) -0.0027(12) -0.0017(12)
C22 0.0154(15) 0.0128(16) 0.0117(15) 0.0010(12) -0.0006(12) -0.0029(12)
C23 0.0280(18) 0.0136(17) 0.0204(17) 0.0033(13) 0.0035(14) -0.0041(14)
C24 0.0242(18) 0.0172(18) 0.0217(18) 0.0022(14) 0.0031(14) -0.0045(14)
C25 0.0118(15) 0.0169(16) 0.0131(15) 0.0033(12) 0.0014(12) 0.0001(12)
C26 0.0167(16) 0.0183(18) 0.0227(18) 0.0045(14) 0.0019(14) -0.0015(13)
C27 0.0205(18) 0.0172(18) 0.040(2) 0.0104(16) 0.0121(16) 0.0028(14)
C28 0.0152(17) 0.040(2) 0.028(2) 0.0185(17) 0.0047(15) 0.0085(16)
C29 0.0155(17) 0.041(2) 0.0169(17) 0.0022(16) -0.0017(14) 0.0053(15)
C30 0.0202(17) 0.0233(18) 0.0156(16) -0.0028(14) 0.0012(13) 0.0017(14)
Cl2S 0.0335(5) 0.0565(7) 0.0358(6) 0.0003(5) 0.0063(4) 0.0073(5)
C2S 0.033(2) 0.030(2) 0.030(2) -0.0006(17) -0.0043(17) -0.0012(17)
C31 0.0184(16) 0.0130(16) 0.0108(15) 0.0009(12) -0.0036(12) 0.0008(12)
C32 0.0212(17) 0.0180(17) 0.0174(16) -0.0035(13) -0.0015(13) 0.0005(14)
C33 0.029(2) 0.028(2) 0.0227(18) -0.0044(16) 0.0036(15) 0.0067(16)
C34 0.037(2) 0.0195(19) 0.0202(18) -0.0068(14) -0.0061(16) 0.0054(16)
C35 0.033(2) 0.0174(18) 0.0207(18) -0.0015(14) -0.0071(15) -0.0067(15)
C36 0.0221(17) 0.0191(18) 0.0168(16) -0.0001(14) -0.0023(14) -0.0031(14)
C37 0.0125(15) 0.0151(16) 0.0142(15) 0.0031(12) 0.0040(12) 0.0028(12)
C38 0.0221(17) 0.0167(17) 0.0179(16) -0.0007(13) 0.0003(14) 0.0019(13)
C39 0.032(2) 0.0153(18) 0.0283(19) 0.0019(15) 0.0048(16) 0.0062(15)
C40 0.0198(17) 0.026(2) 0.0241(18) 0.0097(15) 0.0032(14) 0.0093(15)
Cl3S 0.0510(7) 0.0459(7) 0.0376(6) 0.0027(5) 0.0121(5) 0.0097(5)
C41 0.0114(15) 0.033(2) 0.0175(17) 0.0028(14) 0.0016(13) 0.0011(14)
C42 0.0148(15) 0.0186(17) 0.0163(16) 0.0001(13) 0.0045(13) -0.0008(13)
C43 0.0185(16) 0.0120(15) 0.0131(15) -0.0027(12) -0.0023(12) 0.0024(12)
C44 0.0167(16) 0.0149(17) 0.0223(17) -0.0043(13) 0.0004(13) 0.0027(13)
C45 0.0172(17) 0.0188(18) 0.034(2) -0.0127(15) -0.0031(15) 0.0037(14)
C46 0.035(2) 0.027(2) 0.0188(18) -0.0091(15) -0.0124(16) 0.0106(17)
C47 0.043(2) 0.026(2) 0.0134(17) 0.0009(15) -0.0038(16) 0.0052(17)
C48 0.032(2) 0.0167(18) 0.0178(17) 0.0008(14) 0.0008(15) 0.0009(14)
C49 0.037(2) 0.026(2) 0.0230(19) -0.0009(16) 0.0053(17) -0.0042(17)
C50 0.037(2) 0.0191(18) 0.0187(18) -0.0031(14) -0.0025(16) 0.0042(16)
Cl4S 0.0545(7) 0.0280(6) 0.0606(8) 0.0023(5) -0.0274(6) -0.0007(5)

loop_
_atom_type_symbol
_atom_type_description
_atom_type_scat_dispersion_real
_atom_type_scat_dispersion_imag
_atom_type_scat_source
C C 0.0033 0.0016 'International Tables Vol C Tables 4.2.6.8 and 6.1.1.4'
H H 0.0000 0.0000 'International Tables Vol C Tables 4.2.6.8 and 6.1.1.4'
Cl Cl 0.1484 0.1585 'International Tables Vol C Tables 4.2.6.8 and 6.1.1.4'
F F 0.0171 0.0103 'International Tables Vol C Tables 4.2.6.8 and 6.1.1.4'
Ge Ge 0.1547 1.8001 'International Tables Vol C Tables 4.2.6.8 and 6.1.1.4'
O O 0.0106 0.0060 'International Tables Vol C Tables 4.2.6.8 and 6.1.1.4'
P P 0.1023 0.0942 'International Tables Vol C Tables 4.2.6.8 and 6.1.1.4'
S S 0.1246 0.1234 'International Tables Vol C Tables 4.2.6.8 and 6.1.1.4'

loop_
_geom_angle_atom_site_label_1
_geom_angle_atom_site_label_2
_geom_angle_atom_site_label_3
_geom_angle
_geom_angle_site_symmetry_1
_geom_angle_site_symmetry_3
_geom_angle_publ_flag
O2 S1 O1 115.67(18) . . ?
O2 S1 O3 115.21(17) . . ?
O1 S1 O3 114.86(19) . . ?
O2 S1 C49 103.62(17) . . ?
O1 S1 C49 102.83(18) . . ?
O3 S1 C49 101.89(19) . . ?
C25 P1 C9 110.66(15) . . ?
C25 P1 C31 111.54(15) . . ?
C9 P1 C31 111.51(15) . . ?
C25 P1 Ge1 120.92(11) . . ?
C9 P1 Ge1 94.71(10) . . ?
C31 P1 Ge1 106.35(11) . . ?
C2 Ge1 C1 126.79(13) . . ?
C2 Ge1 P2 91.53(10) . . ?
C1 Ge1 P2 116.06(10) . . ?
C2 Ge1 P1 115.73(9) . . ?
C1 Ge1 P1 91.21(10) . . ?
P2 Ge1 P1 118.10(3) . . ?
C3 C1 C10 119.6(3) . . ?
C3 C1 Ge1 127.7(2) . . ?
C10 C1 Ge1 112.2(2) . . ?
C20 P2 C37 113.81(15) . . ?
C20 P2 C43 109.62(15) . . ?
C37 P2 C43 114.37(15) . . ?
C20 P2 Ge1 94.40(11) . . ?
C37 P2 Ge1 116.78(11) . . ?
C43 P2 Ge1 105.91(11) . . ?
O4 S2 O6 114.89(16) . . ?
O4 S2 O5 114.66(17) . . ?
O6 S2 O5 116.07(17) . . ?
O4 S2 C50 103.49(19) . . ?
O6 S2 C50 102.41(16) . . ?
O5 S2 C50 102.63(16) . . ?
C14 C2 C21 119.4(3) . . ?
C14 C2 Ge1 128.8(2) . . ?
C21 C2 Ge1 111.8(2) . . ?
C1 C3 C4 121.7(3) . . ?
C1 C3 H3 119.2 . . ?
C4 C3 H3 119.2 . . ?
C5 C4 C3 119.3(3) . . ?
C5 C4 H4 120.4 . . ?
C3 C4 H4 120.4 . . ?
C4 C5 C11 119.0(3) . . ?
C4 C5 C12 132.5(3) . . ?
C11 C5 C12 108.5(3) . . ?
C7 C6 C11 119.0(3) . . ?
C7 C6 C13 133.0(3) . . ?
C11 C6 C13 107.9(3) . . ?
C6 C7 C8 118.8(3) . . ?
C6 C7 H7 120.6 . . ?
C8 C7 H7 120.6 . . ?
C9 C8 C7 122.2(3) . . ?
C9 C8 H8 118.9 . . ?
C7 C8 H8 118.9 . . ?
C8 C9 C10 120.2(3) . . ?
C8 C9 P1 125.0(2) . . ?
C10 C9 P1 114.8(2) . . ?
C11 C10 C1 117.2(3) . . ?
C11 C10 C9 116.2(3) . . ?
C1 C10 C9 126.5(3) . . ?
C5 C12 C13 104.9(3) . . ?
C5 C12 H12A 110.8 . . ?
C13 C12 H12A 110.8 . . ?
C5 C12 H12B 110.8 . . ?
C13 C12 H12B 110.8 . . ?
H12A C12 H12B 108.8 . . ?
C10 C11 C5 123.1(3) . . ?
C10 C11 C6 123.4(3) . . ?
C5 C11 C6 113.4(3) . . ?
C6 C13 C12 105.3(3) . . ?
C6 C13 H13A 110.7 . . ?
C12 C13 H13A 110.7 . . ?
C6 C13 H13B 110.7 . . ?
C12 C13 H13B 110.7 . . ?
H13A C13 H13B 108.8 . . ?
C2 C14 C15 122.3(3) . . ?
C2 C14 H14 118.9 . . ?
C15 C14 H14 118.9 . . ?
C16 C15 C14 118.9(3) . . ?
C16 C15 H15 120.6 . . ?
C14 C15 H15 120.6 . . ?
C15 C16 C22 118.8(3) . . ?
C15 C16 C23 132.9(3) . . ?
C22 C16 C23 108.3(3) . . ?
C18 C17 C22 119.1(3) . . ?
C18 C17 C24 132.8(3) . . ?
C22 C17 C24 108.2(3) . . ?
C17 C18 C19 119.7(3) . . ?
C17 C18 H18 120.1 . . ?
C19 C18 H18 120.1 . . ?
C20 C19 C18 121.0(3) . . ?
C20 C19 H19 119.5 . . ?
C18 C19 H19 119.5 . . ?
C19 C20 C21 120.4(3) . . ?
C19 C20 P2 124.4(3) . . ?
C21 C20 P2 115.0(2) . . ?
Cl1S C1S Cl2S 110.8(2) . . ?
Cl1S C1S H1SA 109.5 . . ?
Cl2S C1S H1SA 109.5 . . ?
Cl1S C1S H1SB 109.5 . . ?
Cl2S C1S H1SB 109.5 . . ?
H1SA C1S H1SB 108.1 . . ?
C22 C21 C20 116.6(3) . . ?
C22 C21 C2 117.0(3) . . ?
C20 C21 C2 126.5(3) . . ?
C21 C22 C16 123.6(3) . . ?
C21 C22 C17 123.3(3) . . ?
C16 C22 C17 113.1(3) . . ?
C16 C23 C24 105.1(3) . . ?
C16 C23 H23A 110.7 . . ?
C24 C23 H23A 110.7 . . ?
C16 C23 H23B 110.7 . . ?
C24 C23 H23B 110.7 . . ?
H23A C23 H23B 108.8 . . ?
C17 C24 C23 105.2(3) . . ?
C17 C24 H24A 110.7 . . ?
C23 C24 H24A 110.7 . . ?
C17 C24 H24B 110.7 . . ?
C23 C24 H24B 110.7 . . ?
H24A C24 H24B 108.8 . . ?
C26 C25 C30 120.9(3) . . ?
C26 C25 P1 119.0(2) . . ?
C30 C25 P1 120.1(3) . . ?
C27 C26 C25 118.6(3) . . ?
C27 C26 H26 120.7 . . ?
C25 C26 H26 120.7 . . ?
C26 C27 C28 120.5(4) . . ?
C26 C27 H27 119.7 . . ?
C28 C27 H27 119.7 . . ?
C29 C28 C27 120.7(3) . . ?
C29 C28 H28 119.6 . . ?
C27 C28 H28 119.6 . . ?
C28 C29 C30 119.8(3) . . ?
C28 C29 H29 120.1 . . ?
C30 C29 H29 120.1 . . ?
C29 C30 C25 119.4(3) . . ?
C29 C30 H30 120.3 . . ?
C25 C30 H30 120.3 . . ?
Cl3S C2S Cl4S 110.8(2) . . ?
Cl3S C2S H2SA 109.5 . . ?
Cl4S C2S H2SA 109.5 . . ?
Cl3S C2S H2SB 109.5 . . ?
Cl4S C2S H2SB 109.5 . . ?
H2SA C2S H2SB 108.1 . . ?
C32 C31 C36 120.5(3) . . ?
C32 C31 P1 120.1(3) . . ?
C36 C31 P1 119.4(3) . . ?
C31 C32 C33 119.6(3) . . ?
C31 C32 H32 120.2 . . ?
C33 C32 H32 120.2 . . ?
C34 C33 C32 120.2(4) . . ?
C34 C33 H33 119.9 . . ?
C32 C33 H33 119.9 . . ?
C33 C34 C35 120.4(3) . . ?
C33 C34 H34 119.8 . . ?
C35 C34 H34 119.8 . . ?
C34 C35 C36 120.3(3) . . ?
C34 C35 H35 119.8 . . ?
C36 C35 H35 119.8 . . ?
C35 C36 C31 118.9(3) . . ?
C35 C36 H36 120.5 . . ?
C31 C36 H36 120.5 . . ?
C38 C37 C42 121.0(3) . . ?
C38 C37 P2 121.4(3) . . ?
C42 C37 P2 117.5(2) . . ?
C37 C38 C39 119.3(3) . . ?
C37 C38 H38 120.4 . . ?
C39 C38 H38 120.4 . . ?
C40 C39 C38 120.0(3) . . ?
C40 C39 H39 120.0 . . ?
C38 C39 H39 120.0 . . ?
C41 C40 C39 120.5(3) . . ?
C41 C40 H40 119.8 . . ?
C39 C40 H40 119.8 . . ?
C40 C41 C42 120.3(3) . . ?
C40 C41 H41 119.8 . . ?
C42 C41 H41 119.8 . . ?
C41 C42 C37 118.9(3) . . ?
C41 C42 H42 120.6 . . ?
C37 C42 H42 120.6 . . ?
C48 C43 C44 120.5(3) . . ?
C48 C43 P2 120.5(3) . . ?
C44 C43 P2 118.8(3) . . ?
C45 C44 C43 119.0(3) . . ?
C45 C44 H44 120.5 . . ?
C43 C44 H44 120.5 . . ?
C44 C45 C46 120.8(3) . . ?
C44 C45 H45 119.6 . . ?
C46 C45 H45 119.6 . . ?
C45 C46 C47 120.0(3) . . ?
C45 C46 H46 120.0 . . ?
C47 C46 H46 120.0 . . ?
C46 C47 C48 120.2(4) . . ?
C46 C47 H47 119.9 . . ?
C48 C47 H47 119.9 . . ?
C47 C48 C43 119.5(3) . . ?
C47 C48 H48 120.2 . . ?
C43 C48 H48 120.2 . . ?
F2 C49 F3 109.7(3) . . ?
F2 C49 F1 106.1(3) . . ?
F3 C49 F1 105.8(3) . . ?
F2 C49 S1 112.9(3) . . ?
F3 C49 S1 112.8(3) . . ?
F1 C49 S1 109.2(3) . . ?
F4 C50 F5 107.1(3) . . ?
F4 C50 F6 107.3(3) . . ?
F5 C50 F6 107.3(3) . . ?
F4 C50 S2 111.9(3) . . ?
F5 C50 S2 111.4(3) . . ?
F6 C50 S2 111.6(3) . . ?

loop_
_geom_bond_atom_site_label_1
_geom_bond_atom_site_label_2
_geom_bond_distance
_geom_bond_site_symmetry_2
_geom_bond_publ_flag
S1 O2 1.433(3) . ?
S1 O1 1.434(3) . ?
S1 O3 1.444(3) . ?
S1 C49 1.818(4) . ?
P1 C25 1.792(3) . ?
P1 C9 1.792(3) . ?
P1 C31 1.804(3) . ?
P1 Ge1 2.3441(10) . ?
Ge1 C2 1.920(3) . ?
Ge1 C1 1.924(3) . ?
Ge1 P2 2.3384(10) . ?
F1 C49 1.369(5) . ?
C1 C3 1.386(4) . ?
C1 C10 1.416(4) . ?
P2 C20 1.789(3) . ?
P2 C37 1.790(3) . ?
P2 C43 1.795(3) . ?
S2 O4 1.437(3) . ?
S2 O6 1.440(3) . ?
S2 O5 1.443(3) . ?
S2 C50 1.823(4) . ?
F2 C49 1.317(5) . ?
C2 C14 1.383(5) . ?
C2 C21 1.426(5) . ?
F3 C49 1.323(4) . ?
C3 C4 1.413(5) . ?
C3 H3 0.9500 . ?
F4 C50 1.329(4) . ?
C4 C5 1.369(5) . ?
C4 H4 0.9500 . ?
F5 C50 1.332(5) . ?
C5 C11 1.399(5) . ?
C5 C12 1.512(5) . ?
F6 C50 1.338(4) . ?
C6 C7 1.379(5) . ?
C6 C11 1.408(5) . ?
C6 C13 1.514(5) . ?
C7 C8 1.409(5) . ?
C7 H7 0.9500 . ?
C8 C9 1.377(5) . ?
C8 H8 0.9500 . ?
C9 C10 1.430(4) . ?
C10 C11 1.398(4) . ?
C12 C13 1.557(5) . ?
C12 H12A 0.9900 . ?
C12 H12B 0.9900 . ?
C13 H13A 0.9900 . ?
C13 H13B 0.9900 . ?
C14 C15 1.418(5) . ?
C14 H14 0.9500 . ?
C15 C16 1.378(5) . ?
C15 H15 0.9500 . ?
C16 C22 1.403(5) . ?
C16 C23 1.513(5) . ?
C17 C18 1.367(5) . ?
C17 C22 1.405(5) . ?
C17 C24 1.513(5) . ?
C18 C19 1.411(5) . ?
C18 H18 0.9500 . ?
C19 C20 1.390(5) . ?
C19 H19 0.9500 . ?
C20 C21 1.421(5) . ?
Cl1S C1S 1.772(4) . ?
C1S Cl2S 1.789(4) . ?
C1S H1SA 0.9900 . ?
C1S H1SB 0.9900 . ?
C21 C22 1.397(4) . ?
C23 C24 1.549(5) . ?
C23 H23A 0.9900 . ?
C23 H23B 0.9900 . ?
C24 H24A 0.9900 . ?
C24 H24B 0.9900 . ?
C25 C26 1.394(5) . ?
C25 C30 1.397(5) . ?
C26 C27 1.382(5) . ?
C26 H26 0.9500 . ?
C27 C28 1.391(6) . ?
C27 H27 0.9500 . ?
C28 C29 1.374(6) . ?
C28 H28 0.9500 . ?
C29 C30 1.388(5) . ?
C29 H29 0.9500 . ?
C30 H30 0.9500 . ?
C2S Cl3S 1.766(4) . ?
C2S Cl4S 1.769(4) . ?
C2S H2SA 0.9900 . ?
C2S H2SB 0.9900 . ?
C31 C32 1.382(5) . ?
C31 C36 1.401(5) . ?
C32 C33 1.388(5) . ?
C32 H32 0.9500 . ?
C33 C34 1.378(6) . ?
C33 H33 0.9500 . ?
C34 C35 1.379(6) . ?
C34 H34 0.9500 . ?
C35 C36 1.388(5) . ?
C35 H35 0.9500 . ?
C36 H36 0.9500 . ?
C37 C38 1.380(5) . ?
C37 C42 1.404(5) . ?
C38 C39 1.391(5) . ?
C38 H38 0.9500 . ?
C39 C40 1.388(5) . ?
C39 H39 0.9500 . ?
C40 C41 1.380(5) . ?
C40 H40 0.9500 . ?
C41 C42 1.384(5) . ?
C41 H41 0.9500 . ?
C42 H42 0.9500 . ?
C43 C48 1.389(5) . ?
C43 C44 1.402(5) . ?
C44 C45 1.383(5) . ?
C44 H44 0.9500 . ?
C45 C46 1.384(6) . ?
C45 H45 0.9500 . ?
C46 C47 1.387(6) . ?
C46 H46 0.9500 . ?
C47 C48 1.388(5) . ?
C47 H47 0.9500 . ?
C48 H48 0.9500 . ?
